data_2103951
loop_
_publ_author_name
'Porob, Digamber G.'
'Guru Row, T. N.'

_publ_section_title
;
 Synthesis and structure of <i>M</i>~0.5~Bi~3~P~2~O~10~ (<i>M</i> = Ca,
 Sr, Ba, Pb) series
;
_journal_issue 5
_journal_name_full 'Acta Crystallographica Section B'
_journal_page_first 606
_journal_page_last 610
_journal_paper_doi 10.1107/S0108768103012266
_journal_volume 59
_journal_year 2003
_chemical_formula_moiety 'Bi3  O10 P2 Pb0.5'
_chemical_formula_structural 'Bi3  O10 P2 Pb0.5'
_chemical_formula_sum 'Bi3 O10 P2 Pb0.5'
_chemical_formula_weight 952.47
_chemical_name_common 'lead bismuth phosphate'
_chemical_name_systematic 'lead bismuth phosphate'
_space_group_IT_number 2
_symmetry_cell_setting triclinic
_symmetry_space_group_name_Hall '-P 1'
_symmetry_space_group_name_H-M 'P -1'
_atom_sites_solution_hydrogens none
_atom_sites_solution_primary direct
_atom_sites_solution_secondary difmap
_cell_angle_alpha 107.295(7)
_cell_angle_beta 93.400(7)
_cell_angle_gamma 112.067(7)
_cell_formula_units_Z 2
_cell_length_a 7.029(4)
_cell_length_b 7.627(4)
_cell_length_c 9.268(5)
_cell_measurement_reflns_used 4345
_cell_measurement_temperature 293(2)
_cell_measurement_theta_max 27.60
_cell_measurement_theta_min 2.35
_cell_volume 431.4(4)
_computing_cell_refinement 'Bruker SMART'
_computing_data_collection 'Bruker SMART'
_computing_data_reduction 'Bruker SAINT'
_computing_molecular_graphics 'Ortep-3 for Windows (Farrugia, 1997)'
_computing_publication_material 'PLATON (Spek, 1990)'
_computing_structure_refinement 'SHELXL-97 (Sheldrick, 1997)'
_computing_structure_solution 'SHELXS-97 (Sheldrick, 1990)'
_diffrn_ambient_temperature 293(2)
_diffrn_measured_fraction_theta_full 0.908
_diffrn_measured_fraction_theta_max 0.908
_diffrn_measurement_device_type 'Bruker APEX SMART CCD area detector'
_diffrn_measurement_method ' w scans'
_diffrn_radiation_monochromator graphite
_diffrn_radiation_source 'fine-focus sealed tube'
_diffrn_radiation_type MoKa
_diffrn_radiation_wavelength 0.71073
_diffrn_reflns_av_R_equivalents 0.0432
_diffrn_reflns_av_sigmaI/netI 0.0562
_diffrn_reflns_limit_h_max 9
_diffrn_reflns_limit_h_min -9
_diffrn_reflns_limit_k_max 10
_diffrn_reflns_limit_k_min -10
_diffrn_reflns_limit_l_max 12
_diffrn_reflns_limit_l_min -12
_diffrn_reflns_number 4345
_diffrn_reflns_reduction_process
;
 ?
;
_diffrn_reflns_theta_full 27.60
_diffrn_reflns_theta_max 27.60
_diffrn_reflns_theta_min 2.36
_diffrn_standards_number 0
_exptl_absorpt_coefficient_mu 71.161
_exptl_absorpt_correction_T_max 0.0127
_exptl_absorpt_correction_T_min 0.0023
_exptl_absorpt_correction_type numerical
_exptl_absorpt_process_details 'Interpolation using  Int.Tab. Vol. C (1992) p. 523,Tab. 6.3.3.3'
_exptl_crystal_colour ' colorless '
_exptl_crystal_density_diffrn 7.333
_exptl_crystal_density_method 'Not Measured'
_exptl_crystal_description ' block   '
_exptl_crystal_F_000 800
_exptl_crystal_size_max 0.08
_exptl_crystal_size_mid 0.07
_exptl_crystal_size_min 0.06
_refine_diff_density_max 6.069
_refine_diff_density_min -5.950
_refine_ls_extinction_method none
_refine_ls_goodness_of_fit_ref 1.067
_refine_ls_hydrogen_treatment 'none '
_refine_ls_matrix_type full
_refine_ls_number_parameters 142
_refine_ls_number_reflns 1905
_refine_ls_number_restraints 0
_refine_ls_restrained_S_all 1.067
_refine_ls_R_factor_all 0.0656
_refine_ls_R_factor_gt 0.0620
_refine_ls_shift/su_max 0.002
_refine_ls_shift/su_mean 0.000
_refine_ls_structure_factor_coef Fsqd
_refine_ls_weighting_details 'calc w=1/[\s^2^(Fo^2^)+(0.1309P)^2^+1.2985P] where P=(Fo^2^+2Fc^2^)/3'
_refine_ls_weighting_scheme calc
_refine_ls_wR_factor_gt 0.1729
_refine_ls_wR_factor_ref 0.1761
_reflns_number_gt 1707
_reflns_number_total 1905
_reflns_threshold_expression >2sigma(I)
_cod_data_source_file bk5000.cif
_cod_data_source_block pbpo
_cod_depositor_comments
;
The following automatic conversions were performed:
'_symmetry_cell_setting' value 'Triclinic' changed to 'triclinic'
according to '/home/saulius/struct/CIF-dictionaries/cif_core.dic'
dictionary named 'cif_core.dic' version 2.4.1 from
2010-06-29.

'_exptl_absorpt_correction_type' value 'numerical ' changed
to 'numerical' according to
'/home/saulius/struct/CIF-dictionaries/cif_core.dic' dictionary named
'cif_core.dic' version 2.4.1 from 2010-06-29.

Automatic conversion script
Id: cif_fix_enum 1527 2010-12-29 10:47:43Z saulius 

The following automatic conversions were performed:

'_symmetry_cell_setting' value 'Triclinic' changed to 'triclinic'
according to /home/saulius/struct/CIF-dictionaries/cif_core.dic
dictionary named 'cif_core.dic' version 2.4.1 from
2010-06-29.

'_exptl_absorpt_correction_type' value 'numerical '
changed to 'numerical' according to
/home/saulius/struct/CIF-dictionaries/cif_core.dic dictionary named
'cif_core.dic' version 2.4.1 from 2010-06-29.

Automatic conversion script
Id: cif_fix_values 1715 2011-07-08 13:25:40Z adriana 
;
_cod_original_formula_sum 'Bi3  O10 P2 Pb0.5'
_cod_database_code 2103951

loop_
_symmetry_equiv_pos_as_xyz
x,y,z
-x,-y,-z

loop_
_atom_site_label
_atom_site_fract_x
_atom_site_fract_y
_atom_site_fract_z
_atom_site_U_iso_or_equiv
_atom_site_adp_type
_atom_site_calc_flag
_atom_site_refinement_flags
_atom_site_occupancy
_atom_site_type_symbol
Bi1 0.66748(9) 0.37498(9) 0.49222(7) 0.0199(3) Uani d . 1 Bi
Bi2 0.43446(10) 0.28404(10) 0.08482(8) 0.0283(3) Uani d . 1 Bi
Bi3 0.19417(9) 0.19447(9) 0.67208(7) 0.0206(3) Uani d . 1 Bi
Pb1 0 0.5 0 0.0421(4) Uani d S 1 Pb
P1 1.0494(7) 0.7672(6) 0.7581(5) 0.0187(8) Uani d . 1 P
P2 0.3458(6) 0.9004(6) 0.2577(5) 0.0180(8) Uani d . 1 P
O1 0.5575(18) 0.5316(16) 0.3685(14) 0.021(2) Uani d . 1 O
O2 0.129(2) 0.758(2) 0.2818(17) 0.029(3) Uani d . 1 O
O3 1.2151(19) 0.680(2) 0.7620(16) 0.029(3) Uani d . 1 O
O4 0.324(2) 0.4070(19) 0.8971(15) 0.027(3) Uani d . 1 O
O5 0.876(2) 0.669(2) 0.8411(19) 0.033(3) Uani d . 1 O
O6 0.351(2) 0.833(2) 0.0852(16) 0.032(3) Uani d . 1 O
O7 0.368(2) 1.1178(19) 0.3173(18) 0.029(3) Uani d . 1 O
O8 0.954(2) 0.7112(19) 0.5886(14) 0.024(2) Uani d . 1 O
O9 0.519(2) 0.878(2) 0.3517(14) 0.025(2) Uani d . 1 O
O10 1.144(2) 0.9962(19) 0.8322(16) 0.028(3) Uani d . 1 O

loop_
_atom_site_aniso_label
_atom_site_aniso_U_11
_atom_site_aniso_U_22
_atom_site_aniso_U_33
_atom_site_aniso_U_12
_atom_site_aniso_U_13
_atom_site_aniso_U_23
Bi1 0.0182(4) 0.0202(4) 0.0219(4) 0.0091(3) 0.0002(3) 0.0074(3)
Bi2 0.0265(5) 0.0290(5) 0.0351(5) 0.0154(4) 0.0082(4) 0.0133(4)
Bi3 0.0179(4) 0.0208(4) 0.0230(4) 0.0093(3) 0.0000(3) 0.0064(3)
Pb1 0.0511(7) 0.0228(5) 0.0383(7) 0.0086(5) -0.0212(5) 0.0055(4)
P1 0.0201(19) 0.0201(19) 0.017(2) 0.0107(16) 0.0018(15) 0.0049(16)
P2 0.0165(18) 0.0207(18) 0.0159(18) 0.0077(15) 0.0008(15) 0.0052(15)
O1 0.021(6) 0.016(5) 0.022(6) 0.008(4) -0.002(5) 0.004(4)
O2 0.020(6) 0.035(7) 0.041(8) 0.017(5) 0.013(6) 0.018(6)
O3 0.023(6) 0.043(7) 0.032(7) 0.024(6) -0.004(5) 0.013(6)
O4 0.037(7) 0.024(6) 0.018(6) 0.012(5) 0.005(5) 0.009(5)
O5 0.027(7) 0.033(7) 0.049(9) 0.018(6) 0.015(6) 0.021(7)
O6 0.029(7) 0.042(7) 0.029(7) 0.016(6) 0.002(6) 0.016(6)
O7 0.021(6) 0.024(6) 0.047(8) 0.011(5) 0.005(6) 0.019(6)
O8 0.030(6) 0.027(6) 0.014(6) 0.014(5) -0.005(5) 0.005(4)
O9 0.028(6) 0.040(7) 0.019(6) 0.023(6) 0.001(5) 0.012(5)
O10 0.040(7) 0.021(6) 0.028(7) 0.017(5) -0.004(6) 0.012(5)

loop_
_atom_type_symbol
_atom_type_description
_atom_type_scat_dispersion_real
_atom_type_scat_dispersion_imag
_atom_type_scat_source
Pb Pb -3.3944 10.1111 'International Tables Vol C Tables 4.2.6.8 and 6.1.1.4'
P P 0.1023 0.0942 'International Tables Vol C Tables 4.2.6.8 and 6.1.1.4'
O O 0.0106 0.0060 'International Tables Vol C Tables 4.2.6.8 and 6.1.1.4'
Bi Bi -4.1077 10.2566 'International Tables Vol C Tables 4.2.6.8 and 6.1.1.4'

loop_
_geom_angle_atom_site_label_1
_geom_angle_atom_site_label_2
_geom_angle_atom_site_label_3
_geom_angle_site_symmetry_1
_geom_angle_site_symmetry_3
_geom_angle
O1 Bi1 O1 . 2_666 75.5(5)
O1 Bi1 O7 . 1_545 76.4(4)
O1 Bi1 O7 2_666 1_545 86.4(4)
O1 Bi1 O8 . . 78.5(4)
O1 Bi1 O8 2_666 . 94.7(4)
O7 Bi1 O8 1_545 . 153.7(4)
O1 Bi1 O3 . 2_766 71.7(4)
O1 Bi1 O3 2_666 2_766 145.6(4)
O7 Bi1 O3 1_545 2_766 76.3(5)
O8 Bi1 O3 . 2_766 88.6(4)
O1 Bi1 O9 . 2_666 133.5(4)
O1 Bi1 O9 2_666 2_666 67.0(4)
O7 Bi1 O9 1_545 2_666 74.9(4)
O8 Bi1 O9 . 2_666 129.5(4)
O3 Bi1 O9 2_766 2_666 133.3(4)
O4 Bi2 O4 2_666 1_554 68.3(6)
O4 Bi2 O5 2_666 2_666 106.6(5)
O4 Bi2 O5 1_554 2_666 75.2(5)
O4 Bi2 O6 2_666 2_665 82.6(5)
O4 Bi2 O6 1_554 2_665 90.0(4)
O5 Bi2 O6 2_666 2_665 157.6(5)
O4 Bi2 O1 2_666 . 68.5(4)
O4 Bi2 O1 1_554 . 116.1(4)
O5 Bi2 O1 2_666 . 74.9(5)
O6 Bi2 O1 2_665 . 127.4(4)
O4 Bi2 O3 2_666 2_766 75.2(5)
O4 Bi2 O3 1_554 2_766 139.1(4)
O5 Bi2 O3 2_666 2_766 134.5(5)
O6 Bi2 O3 2_665 2_766 67.2(5)
O1 Bi2 O3 . 2_766 63.4(4)
O4 Bi2 O10 2_666 1_444 127.8(4)
O4 Bi2 O10 1_554 1_444 64.2(4)
O5 Bi2 O10 2_666 1_444 81.3(5)
O6 Bi2 O10 2_665 1_444 77.1(4)
O1 Bi2 O10 . 1_444 154.7(4)
O3 Bi2 O10 2_766 1_444 134.7(4)
O4 Bi3 O9 . 2_666 94.1(5)
O4 Bi3 O1 . 2_666 77.0(4)
O9 Bi3 O1 2_666 2_666 75.0(4)
O4 Bi3 O10 . 1_445 75.6(5)
O9 Bi3 O10 2_666 1_445 81.2(5)
O1 Bi3 O10 2_666 1_445 142.0(5)
O4 Bi3 O2 . 2_566 84.6(5)
O9 Bi3 O2 2_666 2_566 172.2(4)
O1 Bi3 O2 2_666 2_566 112.1(4)
O10 Bi3 O2 1_445 2_566 91.0(5)
O5 Pb1 O5 1_454 2_666 180.0(4)
O5 Pb1 O2 1_454 . 105.9(5)
O5 Pb1 O2 2_666 . 74.1(5)
O5 Pb1 O2 1_454 2_565 74.1(5)
O5 Pb1 O2 2_666 2_565 105.9(5)
O2 Pb1 O2 . 2_565 180.0(6)
O5 Pb1 O6 1_454 . 84.3(4)
O5 Pb1 O6 2_666 . 95.7(4)
O2 Pb1 O6 . . 57.2(4)
O2 Pb1 O6 2_565 . 122.8(4)
O5 Pb1 O6 1_454 2_565 95.7(4)
O5 Pb1 O6 2_666 2_565 84.3(4)
O2 Pb1 O6 . 2_565 122.8(4)
O2 Pb1 O6 2_565 2_565 57.2(4)
O6 Pb1 O6 . 2_565 180
O10 P1 O8 . . 108.2(7)
O10 P1 O3 . . 112.3(8)
O8 P1 O3 . . 108.0(7)
O10 P1 O5 . . 110.6(8)
O8 P1 O5 . . 109.4(8)
O3 P1 O5 . . 108.3(7)
O7 P2 O6 . . 110.9(8)
O7 P2 O9 . . 110.1(8)
O6 P2 O9 . . 111.2(7)
O7 P2 O2 . . 109.0(7)
O6 P2 O2 . . 108.3(8)
O9 P2 O2 . . 107.3(7)

loop_
_geom_bond_atom_site_label_1
_geom_bond_atom_site_label_2
_geom_bond_site_symmetry_2
_geom_bond_distance
Bi1 O1 . 2.177(11)
Bi1 O1 2_666 2.284(12)
Bi1 O7 1_545 2.346(14)
Bi1 O8 . 2.443(13)
Bi1 O3 2_766 2.513(14)
Bi1 O9 2_666 2.741(13)
Bi2 O4 2_666 2.279(12)
Bi2 O4 1_554 2.422(13)
Bi2 O5 2_666 2.449(13)
Bi2 O6 2_665 2.453(14)
Bi2 O1 . 2.603(12)
Bi2 O3 2_766 2.645(11)
Bi2 O10 1_444 2.735(14)
Bi3 O4 . 2.112(13)
Bi3 O9 2_666 2.284(12)
Bi3 O1 2_666 2.315(12)
Bi3 O10 1_445 2.368(12)
Bi3 O2 2_566 2.471(12)
Pb1 O5 1_454 2.530(14)
Pb1 O5 2_666 2.530(14)
Pb1 O2 . 2.616(15)
Pb1 O2 2_565 2.616(15)
Pb1 O6 . 2.650(14)
Pb1 O6 2_565 2.650(14)
P1 O10 . 1.525(13)
P1 O8 . 1.537(12)
P1 O3 . 1.549(11)
P1 O5 . 1.549(14)
P2 O7 . 1.525(13)
P2 O6 . 1.534(15)
P2 O9 . 1.550(12)
P2 O2 . 1.578(13)
